data_7058776
loop_
_publ_author_name
'Chen, Jifeng'
'Yu, Yi'
'Zhang, Shujuan'
'Li, Yuchuan'
'Pang, Siping'

_publ_section_title
;
 Energetic materials with fluorinated four-membered heterocyclic ring:
 3,3&#x2032;-difluoroazetidine (DFAZ) salts
;
_journal_issue 38
_journal_name_full 'New Journal of Chemistry'
_journal_page_first 15115
_journal_paper_doi 10.1039/C9NJ02569C
_journal_volume 43
_journal_year 2019
_chemical_formula_sum 'C3 H6 F2 N2 O3'
_chemical_formula_weight 156.10
_space_group_crystal_system triclinic
_space_group_IT_number 2
_space_group_name_Hall '-P 1'
_space_group_name_H-M_alt 'P -1'
_symmetry_space_group_name_Hall '-P 1'
_symmetry_space_group_name_H-M 'P -1'
_atom_sites_solution_hydrogens geom
_audit_creation_method SHELXL-2018/3
_audit_update_record
;
2019-08-22 deposited with the CCDC.    2019-08-26 downloaded from the CCDC.
;
_cell_angle_alpha 91.249(13)
_cell_angle_beta 106.658(14)
_cell_angle_gamma 92.337(12)
_cell_formula_units_Z 2
_cell_length_a 5.5333(8)
_cell_length_b 6.1726(9)
_cell_length_c 9.2437(16)
_cell_measurement_reflns_used 707
_cell_measurement_temperature 101(2)
_cell_measurement_theta_max 29.3828
_cell_measurement_theta_min 3.2996
_cell_volume 302.03(8)
_computing_structure_refinement 'SHELXL-2018/3 (Sheldrick, 2018)'
_diffrn_ambient_temperature 101(2)
_diffrn_measured_fraction_theta_full 0.999
_diffrn_measured_fraction_theta_max 0.999
_diffrn_measurement_device_type 'Xcalibur, Eos, Gemini'
_diffrn_radiation_type MoK\a
_diffrn_radiation_wavelength 0.71073
_diffrn_reflns_av_R_equivalents 0.0180
_diffrn_reflns_av_unetI/netI 0.0399
_diffrn_reflns_Laue_measured_fraction_full 0.999
_diffrn_reflns_Laue_measured_fraction_max 0.999
_diffrn_reflns_limit_h_max 6
_diffrn_reflns_limit_h_min -6
_diffrn_reflns_limit_k_max 6
_diffrn_reflns_limit_k_min -7
_diffrn_reflns_limit_l_max 11
_diffrn_reflns_limit_l_min -11
_diffrn_reflns_number 1910
_diffrn_reflns_point_group_measured_fraction_full 0.999
_diffrn_reflns_point_group_measured_fraction_max 0.999
_diffrn_reflns_theta_full 25.242
_diffrn_reflns_theta_max 25.993
_diffrn_reflns_theta_min 3.305
_exptl_absorpt_coefficient_mu 0.184
_exptl_crystal_colour white
_exptl_crystal_density_diffrn 1.716
_exptl_crystal_description needle
_exptl_crystal_F_000 160
_exptl_crystal_size_max 0.340
_exptl_crystal_size_mid 0.300
_exptl_crystal_size_min 0.150
_refine_diff_density_max 0.322
_refine_diff_density_min -0.320
_refine_diff_density_rms 0.077
_refine_ls_extinction_method none
_refine_ls_goodness_of_fit_ref 1.123
_refine_ls_hydrogen_treatment constr
_refine_ls_matrix_type full
_refine_ls_number_parameters 91
_refine_ls_number_reflns 1184
_refine_ls_number_restraints 0
_refine_ls_restrained_S_all 1.123
_refine_ls_R_factor_all 0.0467
_refine_ls_R_factor_gt 0.0383
_refine_ls_shift/su_max 0.000
_refine_ls_shift/su_mean 0.000
_refine_ls_structure_factor_coef Fsqd
_refine_ls_weighting_details 'w=1/[\s^2^(Fo^2^)+(0.0423P)^2^+0.0423P] where P=(Fo^2^+2Fc^2^)/3'
_refine_ls_weighting_scheme calc
_refine_ls_wR_factor_gt 0.0909
_refine_ls_wR_factor_ref 0.0985
_reflns_Friedel_coverage 0.000
_reflns_number_gt 999
_reflns_number_total 1184
_reflns_threshold_expression 'I > 2\s(I)'
_cod_data_source_file c9nj02569c2.cif
_cod_data_source_block exp_3231
_cod_depositor_comments 'Adding full bibliography for 7058774--7058778.cif.'
_cod_database_code 7058776
_shelx_shelxl_version_number 2018/3
_shelx_space_group_comment
;
The symmetry employed for this shelxl refinement is uniquely defined
by the following loop, which should always be used as a source of
symmetry information in preference to the above space-group names.
They are only intended as comments.
;
_shelx_estimated_absorpt_t_min 0.940
_shelx_estimated_absorpt_t_max 0.973

loop_
_space_group_symop_operation_xyz
'x, y, z'
'-x, -y, -z'

loop_
_atom_site_label
_atom_site_type_symbol
_atom_site_fract_x
_atom_site_fract_y
_atom_site_fract_z
_atom_site_U_iso_or_equiv
_atom_site_adp_type
_atom_site_occupancy
_atom_site_site_symmetry_order
_atom_site_calc_flag
_atom_site_refinement_flags_posn
_atom_site_refinement_flags_adp
F1 F 0.4130(2) 0.74495(18) 0.95768(13) 0.0260(3) Uani 1 1 d . .
O2 O 0.2357(2) 0.7547(2) 0.42008(15) 0.0200(3) Uani 1 1 d . .
O3 O 0.0949(2) 0.7070(2) 0.61362(14) 0.0158(3) Uani 1 1 d . .
N2 N 0.0530(3) 0.7524(2) 0.47605(17) 0.0136(4) Uani 1 1 d . .
F2 F 0.8215(2) 0.75028(18) 1.03488(13) 0.0281(3) Uani 1 1 d . .
O1 O -0.1619(2) 0.7939(2) 0.39950(15) 0.0199(3) Uani 1 1 d . .
N1 N 0.6463(3) 0.7341(2) 0.68301(17) 0.0162(4) Uani 1 1 d . .
H1A H 0.795215 0.734028 0.659571 0.019 Uiso 1 1 calc R U
H1B H 0.513490 0.729682 0.597683 0.019 Uiso 1 1 calc R U
C2 C 0.6224(3) 0.7436(3) 0.9083(2) 0.0163(4) Uani 1 1 d . .
C1 C 0.6230(3) 0.5632(3) 0.7942(2) 0.0160(4) Uani 1 1 d . .
H1C H 0.770729 0.471720 0.825209 0.019 Uiso 1 1 calc R U
H1D H 0.463459 0.473029 0.761691 0.019 Uiso 1 1 calc R U
C3 C 0.6367(4) 0.9141(3) 0.7948(2) 0.0171(4) Uani 1 1 d . .
H3A H 0.484062 0.999682 0.762698 0.021 Uiso 1 1 calc R U
H3B H 0.791769 1.010136 0.826237 0.021 Uiso 1 1 calc R U

loop_
_atom_site_aniso_label
_atom_site_aniso_U_11
_atom_site_aniso_U_22
_atom_site_aniso_U_33
_atom_site_aniso_U_23
_atom_site_aniso_U_13
_atom_site_aniso_U_12
F1 0.0348(7) 0.0257(7) 0.0263(7) 0.0008(5) 0.0225(6) 0.0027(5)
O2 0.0195(7) 0.0264(8) 0.0173(7) 0.0007(6) 0.0109(6) -0.0006(6)
O3 0.0164(7) 0.0202(7) 0.0118(7) 0.0026(5) 0.0052(5) 0.0018(5)
N2 0.0147(8) 0.0117(8) 0.0148(8) -0.0005(6) 0.0050(7) 0.0004(6)
F2 0.0349(7) 0.0275(7) 0.0141(7) 0.0007(5) -0.0052(5) -0.0017(5)
O1 0.0150(7) 0.0213(7) 0.0195(8) 0.0012(6) -0.0015(6) 0.0036(6)
N1 0.0125(8) 0.0243(9) 0.0120(8) 0.0019(7) 0.0038(6) 0.0000(7)
C2 0.0170(9) 0.0207(10) 0.0116(10) 0.0014(8) 0.0048(8) 0.0008(8)
C1 0.0174(9) 0.0166(9) 0.0149(10) 0.0021(8) 0.0057(8) 0.0022(7)
C3 0.0194(10) 0.0172(9) 0.0147(10) -0.0011(8) 0.0052(8) -0.0004(8)

loop_
_atom_type_symbol
_atom_type_description
_atom_type_scat_dispersion_real
_atom_type_scat_dispersion_imag
_atom_type_scat_source
C C 0.0033 0.0016 'International Tables Vol C Tables 4.2.6.8 and 6.1.1.4'
H H 0.0000 0.0000 'International Tables Vol C Tables 4.2.6.8 and 6.1.1.4'
F F 0.0171 0.0103 'International Tables Vol C Tables 4.2.6.8 and 6.1.1.4'
N N 0.0061 0.0033 'International Tables Vol C Tables 4.2.6.8 and 6.1.1.4'
O O 0.0106 0.0060 'International Tables Vol C Tables 4.2.6.8 and 6.1.1.4'

loop_
_geom_angle_atom_site_label_1
_geom_angle_atom_site_label_2
_geom_angle_atom_site_label_3
_geom_angle
O1 N2 O2 121.31(15)
O1 N2 O3 120.50(14)
O2 N2 O3 118.19(15)
C3 N1 C1 91.16(13)
C3 N1 H1A 113.4
C1 N1 H1A 113.4
C3 N1 H1B 113.4
C1 N1 H1B 113.4
H1A N1 H1B 110.7
F2 C2 F1 105.60(14)
F2 C2 C3 114.86(16)
F1 C2 C3 115.24(15)
F2 C2 C1 114.85(15)
F1 C2 C1 115.40(16)
C3 C2 C1 90.94(14)
N1 C1 C2 88.88(13)
N1 C1 H1C 113.8
C2 C1 H1C 113.8
N1 C1 H1D 113.8
C2 C1 H1D 113.8
H1C C1 H1D 111.1
N1 C3 C2 88.96(13)
N1 C3 H3A 113.8
C2 C3 H3A 113.8
N1 C3 H3B 113.8
C2 C3 H3B 113.8
H3A C3 H3B 111.0

loop_
_geom_bond_atom_site_label_1
_geom_bond_atom_site_label_2
_geom_bond_distance
F1 C2 1.362(2)
O2 N2 1.2607(18)
O3 N2 1.2654(19)
N2 O1 1.2371(19)
F2 C2 1.357(2)
N1 C3 1.514(2)
N1 C1 1.516(2)
N1 H1A 0.9100
N1 H1B 0.9100
C2 C3 1.517(3)
C2 C1 1.518(3)
C1 H1C 0.9900
C1 H1D 0.9900
C3 H3A 0.9900
C3 H3B 0.9900

loop_
_geom_torsion_atom_site_label_1
_geom_torsion_atom_site_label_2
_geom_torsion_atom_site_label_3
_geom_torsion_atom_site_label_4
_geom_torsion
C3 N1 C1 C2 -1.82(14)
F2 C2 C1 N1 -116.28(15)
F1 C2 C1 N1 120.50(16)
C3 C2 C1 N1 1.81(13)
C1 N1 C3 C2 1.82(14)
F2 C2 C3 N1 116.27(15)
F1 C2 C3 N1 -120.63(16)
C1 C2 C3 N1 -1.82(13)
